data_4316543
loop_
_publ_author_name
'Hugh St. A. Elliott'
'John F. Lehmann'
'H\'el\`ene P.A. Mercier'
'H. Donald Brooke Jenkins'
'Gary J. Schrobilgen'

_publ_section_title
;
 X-ray Crystal Structures of [XeF][MF6] (M = As, Sb, Bi), [XeF][M2F11] (M
 = Sb, Bi) and Estimated Thermochemical Data and Predicted Stabilities for
 Noble-Gas Fluorocation Salts using Volume-Based Thermodynamics
;
_journal_name_full 'Inorganic Chemistry'
_journal_page_first 8504
_journal_page_last 8523
_journal_paper_doi 10.1021/ic101152x
_journal_volume 49
_journal_year 2010
_chemical_formula_moiety 'Xe F Bi F6'
_chemical_formula_sum 'Bi F7 Xe'
_chemical_formula_weight 473.28
_chemical_name_systematic
; 
 ? 
;
_space_group_IT_number 14
_symmetry_cell_setting monoclinic
_symmetry_space_group_name_Hall '-P 2ybc'
_symmetry_space_group_name_H-M 'P 1 21/c 1'
_atom_sites_solution_primary direct
_atom_sites_solution_secondary difmap
_audit_creation_method SHELXL-97
_cell_angle_alpha 90.00
_cell_angle_beta 91.251(6)
_cell_angle_gamma 90.00
_cell_formula_units_Z 4
_cell_length_a 5.235(2)
_cell_length_b 9.946(4)
_cell_length_c 12.333(6)
_cell_measurement_temperature 100(2)
_cell_measurement_theta_max 54.78
_cell_measurement_theta_min 0
_cell_volume 642.0(5)
_computing_cell_refinement 'Bruker SMART'
_computing_data_collection 'Bruker SMART'
_computing_data_reduction 'Bruker SAINT'
_computing_molecular_graphics 'SHELXL-97 (Sheldrick, 1997)'
_computing_publication_material 'SHELXL-97 (Sheldrick, 1997)'
_computing_structure_refinement 'SHELXL-97 (Sheldrick, 1997)'
_computing_structure_solution 'SHELXS-97 (Sheldrick, 1990)'
_diffrn_ambient_temperature 100(2)
_diffrn_measured_fraction_theta_full 0.997
_diffrn_measured_fraction_theta_max 0.997
_diffrn_measurement_device_type 'CCD area detector'
_diffrn_measurement_method 'phi and omega scans'
_diffrn_radiation_monochromator graphite
_diffrn_radiation_source 'fine-focus sealed tube'
_diffrn_radiation_type MoK\a
_diffrn_radiation_wavelength 0.71073
_diffrn_reflns_av_R_equivalents 0.0625
_diffrn_reflns_av_sigmaI/netI 0.0487
_diffrn_reflns_limit_h_max 6
_diffrn_reflns_limit_h_min -6
_diffrn_reflns_limit_k_max 12
_diffrn_reflns_limit_k_min -12
_diffrn_reflns_limit_l_max 15
_diffrn_reflns_limit_l_min -15
_diffrn_reflns_number 8666
_diffrn_reflns_theta_full 27.39
_diffrn_reflns_theta_max 27.39
_diffrn_reflns_theta_min 2.63
_exptl_absorpt_coefficient_mu 32.710
_exptl_absorpt_correction_T_max 1
_exptl_absorpt_correction_T_min 0.0937
_exptl_absorpt_correction_type multi-scan
_exptl_absorpt_process_details 'Apex2 v2.0-2 (Bruker, 2005)'
_exptl_crystal_colour colorless
_exptl_crystal_density_diffrn 4.896
_exptl_crystal_density_method 'not measured'
_exptl_crystal_description 'thin plate'
_exptl_crystal_F_000 800
_exptl_crystal_size_max 0.20
_exptl_crystal_size_mid 0.04
_exptl_crystal_size_min 0.02
_refine_diff_density_max 2.913
_refine_diff_density_min -7.432
_refine_diff_density_rms 0.533
_refine_ls_extinction_coef 0.0014(3)
_refine_ls_extinction_expression Fc^*^=kFc[1+0.001xFc^2^\l^3^/sin(2\q)]^-1/4^
_refine_ls_extinction_method SHELXL
_refine_ls_goodness_of_fit_ref 1.066
_refine_ls_matrix_type full
_refine_ls_number_parameters 83
_refine_ls_number_reflns 1457
_refine_ls_number_restraints 0
_refine_ls_restrained_S_all 1.066
_refine_ls_R_factor_all 0.0469
_refine_ls_R_factor_gt 0.0409
_refine_ls_shift/su_max 0.001
_refine_ls_shift/su_mean 0.000
_refine_ls_structure_factor_coef Fsqd
_refine_ls_weighting_details 'calc w=1/[\s^2^(Fo^2^)+(0.0742P)^2^+0.0000P] where P=(Fo^2^+2Fc^2^)/3'
_refine_ls_weighting_scheme calc
_refine_ls_wR_factor_gt 0.1044
_refine_ls_wR_factor_ref 0.1076
_reflns_number_gt 1304
_reflns_number_total 1457
_reflns_threshold_expression >2sigma(I)
_cod_data_source_file ic101152x_si_002_4.cif
_cod_data_source_block XeFBiF6
_cod_database_code 4316543

loop_
_symmetry_equiv_pos_as_xyz
'x, y, z'
'-x, y+1/2, -z+1/2'
'-x, -y, -z'
'x, -y-1/2, z-1/2'

loop_
_atom_site_label
_atom_site_type_symbol
_atom_site_fract_x
_atom_site_fract_y
_atom_site_fract_z
_atom_site_U_iso_or_equiv
_atom_site_adp_type
_atom_site_occupancy
_atom_site_symmetry_multiplicity
_atom_site_calc_flag
_atom_site_refinement_flags
_atom_site_disorder_assembly
_atom_site_disorder_group
Bi Bi 0.39149(7) 0.51722(4) 0.21886(3) 0.0101(2) Uani 1 1 d . . .
Xe Xe -0.00637(12) 0.23560(6) 0.02310(6) 0.0116(2) Uani 1 1 d . . .
F2 F 0.2094(14) 0.4055(7) 0.0942(6) 0.0231(16) Uani 1 1 d . . .
F7 F 0.0765(12) 0.6227(6) 0.2215(6) 0.0164(14) Uani 1 1 d . . .
F1 F -0.2010(14) 0.0917(7) -0.0400(7) 0.0251(17) Uani 1 1 d . . .
F6 F 0.5072(14) 0.6323(7) 0.1004(6) 0.0215(16) Uani 1 1 d . . .
F3 F 0.5460(13) 0.6264(6) 0.3373(6) 0.0206(15) Uani 1 1 d . . .
F4 F 0.2445(14) 0.3893(7) 0.3203(6) 0.0244(17) Uani 1 1 d . . .
F5 F 0.6883(13) 0.4012(7) 0.2003(7) 0.0238(17) Uani 1 1 d . . .

loop_
_atom_site_aniso_label
_atom_site_aniso_U_11
_atom_site_aniso_U_22
_atom_site_aniso_U_33
_atom_site_aniso_U_23
_atom_site_aniso_U_13
_atom_site_aniso_U_12
Bi 0.0095(3) 0.0079(3) 0.0125(3) -0.00132(14) -0.00699(17) -0.00059(13)
Xe 0.0115(4) 0.0107(3) 0.0123(4) -0.0008(2) -0.0084(3) -0.0007(2)
F2 0.022(3) 0.021(3) 0.026(4) -0.012(3) -0.007(3) -0.011(3)
F7 0.011(3) 0.016(3) 0.022(4) 0.000(3) -0.003(3) 0.004(3)
F1 0.023(4) 0.019(3) 0.033(5) -0.011(3) -0.013(3) -0.008(3)
F6 0.023(4) 0.022(3) 0.019(4) 0.007(3) -0.003(3) -0.005(3)
F3 0.020(3) 0.015(3) 0.026(4) -0.006(3) -0.019(3) 0.004(3)
F4 0.028(4) 0.021(3) 0.025(4) 0.009(3) -0.002(3) -0.003(3)
F5 0.014(3) 0.017(3) 0.040(5) -0.008(3) -0.005(3) 0.003(3)

loop_
_atom_type_symbol
_atom_type_description
_atom_type_scat_dispersion_real
_atom_type_scat_dispersion_imag
_atom_type_scat_source
F F 0.0171 0.0103 'International Tables Vol C Tables 4.2.6.8 and 6.1.1.4'
Xe Xe -0.4205 1.9578 'International Tables Vol C Tables 4.2.6.8 and 6.1.1.4'
Bi Bi -4.1077 10.2566 'International Tables Vol C Tables 4.2.6.8 and 6.1.1.4'

loop_
_geom_angle_atom_site_label_1
_geom_angle_atom_site_label_2
_geom_angle_atom_site_label_3
_geom_angle
_geom_angle_site_symmetry_1
_geom_angle_site_symmetry_3
_geom_angle_publ_flag
F5 Bi F4 90.9(3) . . ?
F5 Bi F7 173.0(3) . . ?
F4 Bi F7 89.7(3) . . ?
F5 Bi F6 89.9(3) . . ?
F4 Bi F6 171.4(3) . . ?
F7 Bi F6 88.5(3) . . ?
F5 Bi F3 95.6(3) . . ?
F4 Bi F3 92.6(3) . . ?
F7 Bi F3 91.4(3) . . ?
F6 Bi F3 95.8(3) . . ?
F5 Bi F2 87.2(3) . . ?
F4 Bi F2 86.9(3) . . ?
F7 Bi F2 85.8(3) . . ?
F6 Bi F2 84.6(3) . . ?
F3 Bi F2 177.2(3) . . ?
F1 Xe F2 178.4(3) . . ?
Bi F2 Xe 156.1(4) . . ?

loop_
_geom_bond_atom_site_label_1
_geom_bond_atom_site_label_2
_geom_bond_distance
_geom_bond_site_symmetry_2
_geom_bond_publ_flag
Bi F5 1.953(7) . ?
Bi F4 1.954(7) . ?
Bi F7 1.955(6) . ?
Bi F6 1.962(7) . ?
Bi F3 1.978(7) . ?
Bi F2 2.108(7) . ?
Xe F1 1.913(7) . ?
Xe F2 2.204(7) . ?
